data_7150460
loop_
_publ_author_name
'Banwell, Martin G.'
'Edwards, Alison J.'
'Jolliffe, Katrina A.'
'Smith, Jason A.'
'Hamel, Ernest'
'Verdier-Pinard, Pascal'

_publ_section_title
;
 Total synthesis of (+-)-rhazinal, an alkaloidal spindle toxin from
 Kopsia teoi
;
_journal_issue 2
_journal_name_full 'Organic &amp;  Biomolecular Chemistry'
_journal_page_first 296
_journal_paper_doi 10.1039/b209992f
_journal_volume 1
_journal_year 2003
_chemical_compound_source 'Local laboratory'
_chemical_formula_moiety 'C20 H22 N2 O2 '
_chemical_formula_sum 'C20 H22 N2 O2'
_chemical_formula_weight 322.408
_chemical_name_systematic
;
?
;
_space_group_IT_number 14
_symmetry_cell_setting monoclinic
_symmetry_space_group_name_Hall '-P 2yn'
_symmetry_space_group_name_H-M 'P 1 21/n 1'
_atom_sites_solution_hydrogens 'geom difmap'
_atom_sites_solution_primary direct
_atom_sites_solution_secondary difmap
_audit_creation_date 02-09-10
_audit_creation_method 'maXus + CRYSTALS_ver_12-03-99'
_cell_angle_alpha 90.00
_cell_angle_beta 101.2591(13)
_cell_angle_gamma 90.00
_cell_formula_units_Z 4
_cell_length_a 11.1081(3)
_cell_length_b 12.6796(4)
_cell_length_c 11.6659(4)
_cell_measurement_reflns_used 12226
_cell_measurement_temperature 200
_cell_measurement_theta_max 19.980
_cell_measurement_theta_min 2.910
_cell_volume 1611.48(9)
_computing_cell_refinement 'HKL Scalepack (Otwinowski & Minor 1997)'
_computing_data_collection 'COLLECT (Nonius, 2001)'
_computing_data_reduction 'Denzo and Scalepak (Otwinowski & Minor, 1997)'
_computing_molecular_graphics
;
CAMERON (Watkin et al 1996)
;
_computing_publication_material
;
CRYSTALS (Watkin et al 2001) + maXus(Mackay et al., 1999)
;
_computing_structure_refinement
;
CRYSTALS (Watkin et al 2001)
;
_computing_structure_solution
;
SIR97 (Altomare et al, 1999)
;
_diffrn_measured_fraction_theta_max 0.996
_diffrn_measurement_device KappaCCD
_diffrn_measurement_method CCD
_diffrn_orient_matrix_type X=UH
_diffrn_orient_matrix_UB_11 0.08976
_diffrn_orient_matrix_UB_12 0.01575
_diffrn_orient_matrix_UB_13 0.02211
_diffrn_orient_matrix_UB_21 -0.00899
_diffrn_orient_matrix_UB_22 0.01335
_diffrn_orient_matrix_UB_23 0.08239
_diffrn_orient_matrix_UB_31 0.01699
_diffrn_orient_matrix_UB_32 -0.07612
_diffrn_orient_matrix_UB_33 0.01902
_diffrn_radiation_source 'fine-focus sealed tube'
_diffrn_radiation_type ' MoK\a'
_diffrn_radiation_wavelength_id all
_diffrn_reflns_av_R_equivalents 0.077
_diffrn_reflns_limit_h_max 10
_diffrn_reflns_limit_h_min -10
_diffrn_reflns_limit_k_max 12
_diffrn_reflns_limit_k_min -12
_diffrn_reflns_limit_l_max 11
_diffrn_reflns_limit_l_min -11
_diffrn_reflns_number 18571
_diffrn_reflns_theta_max 19.98
_exptl_absorpt_coefficient_mu 0.086
_exptl_absorpt_correction_T_max 0.997
_exptl_absorpt_correction_T_min 0.989
_exptl_absorpt_correction_type integration
_exptl_absorpt_process_details
;
Gaussian integration (Coppens, 1970)
;
_exptl_crystal_colour Colourless
_exptl_crystal_density_diffrn 1.329
_exptl_crystal_density_method 'not measured'
_exptl_crystal_description needle
_exptl_crystal_F_000 688
_exptl_crystal_size_max 0.13
_exptl_crystal_size_mid 0.045
_exptl_crystal_size_min 0.035
_refine_diff_density_max 0.59
_refine_diff_density_min -0.65
_refine_diff_density_rms 0.28
_refine_ls_extinction_method None
_refine_ls_goodness_of_fit_ref 0.8346
_refine_ls_hydrogen_treatment noref
_refine_ls_matrix_type full
_refine_ls_number_parameters 117
_refine_ls_number_reflns 902
_refine_ls_R_factor_gt 0.0973
_refine_ls_shift/su_max 0.000056
_refine_ls_structure_factor_coef F
_refine_ls_weighting_details
;
Chebychev polynomial with 3 parameters, Carruthers & Watkin , 1979, 
1.20    0.175E-010.530    
;
_refine_ls_weighting_scheme calc
_refine_ls_wR_factor_ref 0.0854
_reflns_d_resolution_high 0.72
_reflns_d_resolution_low 1.78
_reflns_limit_h_max 10
_reflns_limit_h_min -10
_reflns_limit_k_max 12
_reflns_limit_k_min 0
_reflns_limit_l_max 11
_reflns_limit_l_min 0
_reflns_number_gt 902
_reflns_number_total 1493
_reflns_threshold_expression >3.00\s(I)
_cod_data_source_file b209992f.txt
_cod_data_source_block
;
;
_cod_depositor_comments
;
The following automatic conversions were performed:
'_symmetry_cell_setting' value 'Monoclinic' changed to 'monoclinic'
according to '/home/saulius/struct/CIF-dictionaries/cif_core.dic'
dictionary named 'cif_core.dic' version 2.4.1 from 2010-06-29.

Automatic conversion script
Id: cif_fix_enum 1527 2010-12-29 10:47:43Z saulius 
;
_cod_original_sg_symbol_H-M 'P 21/n'
_cod_original_formula_sum 'C20 H22 N2 O2 '
_cod_database_code 7150460

loop_
_symmetry_equiv_pos_as_xyz
+X,+Y,+Z
-X,-Y,-Z
'-X+ 1/2,+Y+ 1/2,-Z+ 1/2'
'+X+ 1/2,-Y+ 1/2,+Z+ 1/2'

loop_
_atom_site_label
_atom_site_type_symbol
_atom_site_fract_x
_atom_site_fract_y
_atom_site_fract_z
_atom_site_U_iso_or_equiv
_atom_site_occupancy
_atom_site_adp_type
O1 o 0.5736(5) 1.0084(4) 0.3794(4) 0.0466 1.0000 Uani
C15 c 0.6289(7) 0.5489(7) 0.4527(7) 0.0423 1.0000 Uani
O16 o 0.7076(5) 0.4875(5) 0.4317(5) 0.0523 1.0000 Uani
C24 c 0.3309(8) 0.6795(7) -0.0272(8) 0.0526 1.0000 Uani
C2 c 0.4770(7) 0.9768(6) 0.3189(7) 0.038(2) 1.0000 Uiso
N3 n 0.3802(5) 0.9510(5) 0.3703(5) 0.0346(17) 1.0000 Uiso
C4 c 0.2759(6) 0.8931(6) 0.3143(6) 0.0304(19) 1.0000 Uiso
C5 c 0.1584(7) 0.9365(7) 0.3027(7) 0.040(2) 1.0000 Uiso
C6 c 0.0556(7) 0.8813(6) 0.2531(6) 0.038(2) 1.0000 Uiso
C7 c 0.0670(7) 0.7799(7) 0.2145(7) 0.040(2) 1.0000 Uiso
C8 c 0.1828(7) 0.7359(6) 0.2240(6) 0.037(2) 1.0000 Uiso
C9 c 0.2880(6) 0.7906(6) 0.2739(6) 0.0325(19) 1.0000 Uiso
C10 c 0.4093(7) 0.7362(6) 0.2930(7) 0.035(2) 1.0000 Uiso
C11 c 0.4950(6) 0.7291(6) 0.2189(6) 0.033(2) 1.0000 Uiso
N12 n 0.5869(5) 0.6593(5) 0.2707(5) 0.0344(16) 1.0000 Uiso
C13 c 0.5606(7) 0.6263(6) 0.3761(7) 0.035(2) 1.0000 Uiso
C14 c 0.4518(6) 0.6737(6) 0.3897(7) 0.035(2) 1.0000 Uiso
C17 c 0.6928(7) 0.6288(6) 0.2223(7) 0.035(2) 1.0000 Uiso
C18 c 0.7196(8) 0.7100(7) 0.1358(7) 0.049(2) 1.0000 Uiso
C19 c 0.6047(7) 0.7366(7) 0.0501(7) 0.044(2) 1.0000 Uiso
C20 c 0.5043(6) 0.7889(6) 0.1091(6) 0.0304(19) 1.0000 Uiso
C21 c 0.5446(7) 0.9034(6) 0.1379(7) 0.037(2) 1.0000 Uiso
C22 c 0.4581(7) 0.9765(6) 0.1893(6) 0.039(2) 1.0000 Uiso
C23 c 0.3816(7) 0.7881(6) 0.0215(7) 0.041(2) 1.0000 Uiso
H31 h 0.4129(5) 0.9500(5) 0.4539(5) 0.0084(17) 1.0000 Uiso
H151 h 0.6083(7) 0.5420(7) 0.5320(7) 0.0482 1.0000 Uiso
H241 h 0.2517(8) 0.6918(7) -0.0832(8) 0.0603 1.0000 Uiso
H242 h 0.3913(8) 0.6462(7) -0.0693(8) 0.0603 1.0000 Uiso
H243 h 0.3163(8) 0.6317(7) 0.0369(8) 0.0603 1.0000 Uiso
H51 h 0.1479(7) 1.0080(7) 0.3358(7) 0.040(2) 1.0000 Uiso
H61 h -0.0270(7) 0.9154(6) 0.2425(6) 0.038(2) 1.0000 Uiso
H71 h -0.0076(7) 0.7379(7) 0.1805(7) 0.040(2) 1.0000 Uiso
H81 h 0.1913(7) 0.6643(6) 0.1906(6) 0.037(2) 1.0000 Uiso
H141 h 0.4112(6) 0.6661(6) 0.4587(7) 0.035(2) 1.0000 Uiso
H171 h 0.6720(7) 0.5611(6) 0.1790(7) 0.035(2) 1.0000 Uiso
H172 h 0.7654(7) 0.6178(6) 0.2868(7) 0.035(2) 1.0000 Uiso
H181 h 0.7861(8) 0.6853(7) 0.0956(7) 0.049(2) 1.0000 Uiso
H182 h 0.7472(8) 0.7750(7) 0.1820(7) 0.049(2) 1.0000 Uiso
H191 h 0.5732(7) 0.6709(7) 0.0070(7) 0.044(2) 1.0000 Uiso
H192 h 0.6259(7) 0.7895(7) -0.0063(7) 0.044(2) 1.0000 Uiso
H211 h 0.5588(7) 0.9357(6) 0.0635(7) 0.037(2) 1.0000 Uiso
H212 h 0.6239(7) 0.9007(6) 0.1958(7) 0.037(2) 1.0000 Uiso
H231 h 0.3932(7) 0.8342(6) -0.0451(7) 0.041(2) 1.0000 Uiso
H232 h 0.3181(7) 0.8198(6) 0.0611(7) 0.041(2) 1.0000 Uiso
H221 h 0.3718(7) 0.9527(6) 0.1592(6) 0.039(2) 1.0000 Uiso
H222 h 0.4689(7) 1.0498(6) 0.1614(6) 0.039(2) 1.0000 Uiso

loop_
_atom_site_aniso_label
_atom_site_aniso_U_11
_atom_site_aniso_U_22
_atom_site_aniso_U_33
_atom_site_aniso_U_23
_atom_site_aniso_U_13
_atom_site_aniso_U_12
O1 0.041(3) 0.054(4) 0.047(3) -0.011(3) 0.016(3) -0.010(3)
C15 0.041(5) 0.034(5) 0.053(6) 0.003(4) 0.014(4) -0.001(5)
O16 0.051(4) 0.037(4) 0.069(4) 0.004(3) 0.013(3) 0.011(3)
C24 0.054(5) 0.044(6) 0.060(6) -0.003(5) 0.011(5) 0.002(5)

loop_
_atom_type_symbol
_atom_type_scat_dispersion_real
_atom_type_scat_dispersion_imag
_atom_type_scat_Cromer_Mann_a1
_atom_type_scat_Cromer_Mann_b1
_atom_type_scat_Cromer_Mann_a2
_atom_type_scat_Cromer_Mann_b2
_atom_type_scat_Cromer_Mann_a3
_atom_type_scat_Cromer_Mann_b3
_atom_type_scat_Cromer_Mann_a4
_atom_type_scat_Cromer_Mann_b4
_atom_type_scat_Cromer_Mann_c
_atom_type_scat_source
'C   ' 0.0033 0.0016 2.3100 20.8439 1.0200 10.2075 1.5886 0.5687 0.8650 51.6512 0.2156 International_Tables_Vol_IV_Table_2.2B
'H   ' 0.0000 0.0000 0.4930 10.5109 0.3229 26.1257 0.1402 3.1424 0.0408 57.7997 0.0030 International_Tables_Vol_IV_Table_2.2B
'N   ' 0.0061 0.0033 12.2126 0.0057 3.1322 9.8933 2.0125 28.9975 1.1663 0.5826 -11.5290 International_Tables_Vol_IV_Table_2.2B
'O   ' 0.0106 0.0060 3.0485 13.2771 2.2868 5.7011 1.5463 0.3239 0.8670 32.9089 0.2508 International_Tables_Vol_IV_Table_2.2B

loop_
_diffrn_radiation_wavelength
0.71073

loop_
_exptl_crystal_face_index_h
_exptl_crystal_face_index_k
_exptl_crystal_face_index_l
_exptl_crystal_face_perp_dist
0 1 0 0.020
0 -1 0 0.015
1 0 -1 0.005
-1 0 1 0.040
1 0 1 0.080
-2 0 1 0.050

loop_
_geom_angle_atom_site_label_1
_geom_angle_site_symmetry_1
_geom_angle_atom_site_label_2
_geom_angle_site_symmetry_2
_geom_angle_atom_site_label_3
_geom_angle_site_symmetry_3
_geom_angle
_geom_angle_publ_flag
O16 . C15 . C13 . 128.1(8) yes
O16 . C15 . H151 . 115.4(5) no
C13 . C15 . H151 . 116.4(5) no
C23 . C24 . H241 . 108.1(4) no
C23 . C24 . H242 . 108.9(5) no
H241 . C24 . H242 . 109.475 no
C23 . C24 . H243 . 111.4(5) no
H241 . C24 . H243 . 109.475 no
H242 . C24 . H243 . 109.476 no
O1 . C2 . N3 . 119.8(7) yes
O1 . C2 . C22 . 121.3(7) yes
N3 . C2 . C22 . 118.5(7) yes
C2 . N3 . C4 . 124.3(6) yes
C2 . N3 . H31 . 105.7(4) no
C4 . N3 . H31 . 124.6(4) no
N3 . C4 . C5 . 120.2(7) yes
N3 . C4 . C9 . 120.8(6) yes
C5 . C4 . C9 . 118.9(7) yes
C4 . C5 . C6 . 121.7(8) yes
C4 . C5 . H51 . 119.7(4) no
C6 . C5 . H51 . 118.5(5) no
C5 . C6 . C7 . 119.6(8) yes
C5 . C6 . H61 . 120.0(5) no
C7 . C6 . H61 . 120.3(5) no
C6 . C7 . C8 . 119.5(8) yes
C6 . C7 . H71 . 120.3(5) no
C8 . C7 . H71 . 120.1(5) no
C7 . C8 . C9 . 121.7(7) yes
C7 . C8 . H81 . 119.4(5) no
C9 . C8 . H81 . 118.8(4) no
C4 . C9 . C8 . 118.5(7) yes
C4 . C9 . C10 . 121.5(6) yes
C8 . C9 . C10 . 119.7(7) yes
C9 . C10 . C11 . 129.5(7) yes
C9 . C10 . C14 . 122.8(7) yes
C11 . C10 . C14 . 107.5(6) yes
C10 . C11 . N12 . 107.4(6) yes
C10 . C11 . C20 . 131.0(7) yes
N12 . C11 . C20 . 121.4(6) yes
C11 . N12 . C13 . 108.2(6) yes
C11 . N12 . C17 . 125.4(6) yes
C13 . N12 . C17 . 126.4(6) yes
C15 . C13 . N12 . 125.5(7) yes
C15 . C13 . C14 . 126.2(7) yes
N12 . C13 . C14 . 108.1(6) yes
C10 . C14 . C13 . 108.7(7) yes
C10 . C14 . H141 . 125.1(4) no
C13 . C14 . H141 . 126.1(4) no
N12 . C17 . C18 . 111.0(6) yes
N12 . C17 . H171 . 107.5(4) no
C18 . C17 . H171 . 107.7(4) no
N12 . C17 . H172 . 109.8(4) no
C18 . C17 . H172 . 111.3(4) no
H171 . C17 . H172 . 109.467 no
C17 . C18 . C19 . 110.2(7) yes
C17 . C18 . H181 . 111.1(4) no
C19 . C18 . H181 . 111.6(5) no
C17 . C18 . H182 . 106.4(4) no
C19 . C18 . H182 . 107.8(5) no
H181 . C18 . H182 . 109.467 no
C18 . C19 . C20 . 112.8(7) yes
C18 . C19 . H191 . 108.4(5) no
C20 . C19 . H191 . 111.3(4) no
C18 . C19 . H192 . 108.1(5) no
C20 . C19 . H192 . 106.5(4) no
H191 . C19 . H192 . 109.466 no
C11 . C20 . C19 . 109.4(6) yes
C11 . C20 . C21 . 110.7(6) yes
C19 . C20 . C21 . 107.1(6) yes
C11 . C20 . C23 . 111.3(6) yes
C19 . C20 . C23 . 108.7(6) yes
C21 . C20 . C23 . 109.6(6) yes
C20 . C21 . C22 . 118.4(6) yes
C20 . C21 . H211 . 106.5(4) no
C22 . C21 . H211 . 108.0(4) no
C20 . C21 . H212 . 107.2(4) no
C22 . C21 . H212 . 107.0(4) no
H211 . C21 . H212 . 109.467 no
C2 . C22 . C21 . 115.0(6) yes
C2 . C22 . H221 . 107.1(4) no
C21 . C22 . H221 . 108.1(4) no
C2 . C22 . H222 . 109.1(5) no
C21 . C22 . H222 . 108.0(4) no
H221 . C22 . H222 . 109.467 no
C24 . C23 . C20 . 117.5(7) yes
C24 . C23 . H231 . 109.1(5) no
C20 . C23 . H231 . 106.3(4) no
C24 . C23 . H232 . 106.7(5) no
C20 . C23 . H232 . 107.6(4) no
H231 . C23 . H232 . 109.467 no

loop_
_geom_bond_atom_site_label_1
_geom_bond_site_symmetry_1
_geom_bond_atom_site_label_2
_geom_bond_site_symmetry_2
_geom_bond_distance
_geom_bond_publ_flag
O1 . C2 . 1.230(8) yes
C15 . O16 . 1.230(9) yes
C15 . C13 . 1.439(11) yes
C15 . H151 . 1.000 no
C24 . C23 . 1.552(12) yes
C24 . H241 . 1.000 no
C24 . H242 . 1.000 no
C24 . H243 . 1.000 no
C2 . N3 . 1.370(9) yes
C2 . C22 . 1.485(11) yes
N3 . C4 . 1.419(9) yes
N3 . H31 . 0.972 no
C4 . C5 . 1.40(1) yes
C4 . C9 . 1.398(11) yes
C5 . C6 . 1.37(1) yes
C5 . H51 . 1.000 no
C6 . C7 . 1.376(11) yes
C6 . H61 . 1.000 no
C7 . C8 . 1.386(11) yes
C7 . H71 . 1.000 no
C8 . C9 . 1.39(1) yes
C8 . H81 . 1.000 no
C9 . C10 . 1.49(1) yes
C10 . C11 . 1.41(1) yes
C10 . C14 . 1.38(1) yes
C11 . N12 . 1.396(9) yes
C11 . C20 . 1.51(1) yes
N12 . C13 . 1.384(9) yes
N12 . C17 . 1.45(1) yes
C13 . C14 . 1.39(1) yes
C14 . H141 . 1.000 no
C17 . C18 . 1.511(11) yes
C17 . H171 . 1.000 no
C17 . H172 . 1.000 no
C18 . C19 . 1.498(11) yes
C18 . H181 . 1.000 no
C18 . H182 . 1.000 no
C19 . C20 . 1.568(11) yes
C19 . H191 . 1.000 no
C19 . H192 . 1.000 no
C20 . C21 . 1.54(1) yes
C20 . C23 . 1.54(1) yes
C21 . C22 . 1.539(11) yes
C21 . H211 . 1.000 no
C21 . H212 . 1.000 no
C22 . H221 . 1.000 no
C22 . H222 . 1.000 no
C23 . H231 . 1.000 no
C23 . H232 . 1.000 no

loop_
_cod_related_entry_id
_cod_related_entry_database
_cod_related_entry_code
1 ChemSpider 9326531
